data_7027742
loop_
_publ_author_name
'Batsanov, Andrei S.'
'Begley, Michael J.'
'George, Michael W.'
'Hubberstey, Peter'
'Munakata, Meguma'
'Russell, Claire E.'
'Walton, Paul H.'

_publ_section_title
;
 The role of hydrogen-bonding interactions in stabilising trigonal planar
 copper(I) in Cu(BF4)--pyridazine--nitrile systems&#x200A;&#x2020;
;
_journal_issue 23
_journal_name_full 'Journal of the Chemical Society, Dalton Transactions'
_journal_page_first 4251
_journal_paper_doi 10.1039/a906192d
_journal_year 1999
_chemical_formula_analytical 'C44 H38 B1 Cu1 F4 N4 P2'
_chemical_formula_moiety 'C44 H38 B1 Cu1 F4 N4 P2'
_chemical_formula_structural '[Cu(C4H4N2)2{(C6H5)3P}2][BF4]'
_chemical_formula_sum 'C44 H38 B Cu F4 N4 P2'
_chemical_formula_weight 835.12
_chemical_name_systematic
;
Bis(triphenylphosphine)bis(pyridazine)copper(I) tetrafluoroborate
;
_space_group_IT_number 2
_symmetry_cell_setting triclinic
_symmetry_space_group_name_Hall '-P 1'
_symmetry_space_group_name_H-M 'P -1'
_atom_sites_solution_hydrogens geom
_atom_sites_solution_primary direct
_atom_sites_solution_secondary difmap
_audit_creation_method CRYSTALS
_cell_angle_alpha 86.86(3)
_cell_angle_beta 100.39(2)
_cell_angle_gamma 100.91(2)
_cell_formula_units_Z 4
_cell_length_a 10.814(4)
_cell_length_b 15.523(4)
_cell_length_c 26.746(7)
_cell_measurement_reflns_used 12
_cell_measurement_temperature 298(2)
_cell_measurement_theta_max 13.8
_cell_measurement_theta_min 9.5
_cell_volume 4335(2)
_computing_molecular_graphics 'CAMERON (Watkin et al, 1996)'
_computing_publication_material 'CRYSTALS Issue 10 (Watkin et al, 1996)'
_computing_structure_refinement
;
Crystals Users Guide (D.J.Watkin et al 1985)
;
_computing_structure_solution
;
 MULTAN80 (P.Main et al, 1980)
;
_diffrn_ambient_temperature 298(2)
_diffrn_measurement_device
;
Hilger and Watts Y290 4-circle-diffractometer
;
_diffrn_measurement_method \w-2\q
_diffrn_radiation_monochromator graphite
_diffrn_radiation_source 'fine-focus sealed tube'
_diffrn_radiation_type MoK\a
_diffrn_radiation_wavelength 0.71073
_diffrn_reflns_av_R_equivalents 0.00
_diffrn_reflns_limit_h_max 12
_diffrn_reflns_limit_h_min -12
_diffrn_reflns_limit_k_max 18
_diffrn_reflns_limit_k_min -18
_diffrn_reflns_limit_l_max 31
_diffrn_reflns_limit_l_min 0
_diffrn_reflns_number 14527
_diffrn_reflns_theta_max 25.0
_diffrn_reflns_theta_min 2.5
_diffrn_standards_decay_% 2.2
_diffrn_standards_interval_time 60
_diffrn_standards_number 3
_exptl_absorpt_coefficient_mu 0.626
_exptl_absorpt_correction_type none
_exptl_crystal_colour colourless
_exptl_crystal_density_diffrn 1.28
_exptl_crystal_description 'rectangular block'
_exptl_crystal_F_000 1720
_exptl_crystal_size_max 0.70
_exptl_crystal_size_mid 0.55
_exptl_crystal_size_min 0.50
_refine_diff_density_max 0.78
_refine_diff_density_min -0.65
_refine_ls_extinction_method none
_refine_ls_goodness_of_fit_obs 1.0188
_refine_ls_hydrogen_treatment 'riding model'
_refine_ls_matrix_type full
_refine_ls_number_parameters 1009
_refine_ls_number_reflns 7498
_refine_ls_number_restraints 0
_refine_ls_R_factor_obs 0.069
_refine_ls_shift/esd_max 0.025
_refine_ls_structure_factor_coef F
_refine_ls_weighting_scheme
;
 Three parameter Chebychev
 W = [weight] * [1-(deltaF/6*sigmaF)**2]**2
 using parameters  3.25 -3.45 2.47
;
_refine_ls_wR_factor_obs 0.088
_reflns_number_observed 7498
_reflns_number_total 14527
_reflns_observed_criterion >3sigma(I)
_cod_data_source_file 906192dsup1.cif
_cod_data_source_block cupz2tp2
_cod_original_cell_volume 4335(1)
_cod_original_sg_symbol_H-M P-1
_cod_original_formula_sum 'C44 H38 B1 Cu1 F4 N4 P2'
_cod_database_code 7027742

loop_
_symmetry_equiv_pos_as_xyz
x,y,z
-x,-y,-z

loop_
_atom_site_aniso_label
_atom_site_aniso_U_11
_atom_site_aniso_U_22
_atom_site_aniso_U_33
_atom_site_aniso_U_23
_atom_site_aniso_U_13
_atom_site_aniso_U_12
CU1 0.0569(8) 0.0478(7) 0.0425(7) 0.0014(5) 0.0088(6) 0.0286(6)
N11 0.0483(52) 0.0561(53) 0.0666(56) 0.0032(43) 0.0186(42) 0.0306(43)
N12 0.1196(94) 0.0530(62) 0.0980(82) -0.0125(57) 0.0180(69) 0.0276(62)
C13 0.133(14) 0.0476(77) 0.185(17) -0.0099(90) 0.070(13) 0.0225(85)
C14 0.132(13) 0.0764(98) 0.223(18) 0.070(11) 0.093(13) 0.0771(97)
C15 0.102(11) 0.104(11) 0.130(13) 0.0537(96) 0.0463(95) 0.0725(94)
C16 0.0853(87) 0.0738(80) 0.0686(76) 0.0185(62) 0.0182(64) 0.0539(71)
N21 0.0621(58) 0.0540(53) 0.0561(53) -0.0065(42) 0.0079(44) 0.0163(45)
N22 0.0596(61) 0.0591(58) 0.0777(65) -0.0031(48) 0.0162(49) 0.0179(48)
C23 0.0625(81) 0.0687(82) 0.0969(95) -0.0045(69) 0.0210(69) 0.0193(65)
C24 0.0822(91) 0.0685(84) 0.0901(94) -0.0110(70) 0.0239(73) 0.0074(69)
C25 0.0847(96) 0.0590(77) 0.0958(95) -0.0183(68) 0.0224(75) 0.0119(69)
C26 0.0720(81) 0.0569(72) 0.0818(84) -0.0114(62) 0.0174(65) 0.0194(62)
P1 0.0516(16) 0.0411(14) 0.0449(15) 0.0013(11) 0.0127(12) 0.0221(12)
C111 0.0666(69) 0.0424(55) 0.0416(53) -0.0014(43) 0.0096(48) 0.0288(51)
C112 0.0513(63) 0.0540(62) 0.0558(62) -0.0024(49) 0.0105(49) 0.0264(51)
C113 0.0777(82) 0.0641(72) 0.0563(69) -0.0028(56) 0.0042(59) 0.0310(63)
C114 0.111(10) 0.0667(76) 0.0493(67) 0.0001(57) 0.0103(65) 0.0368(73)
C115 0.131(11) 0.0661(78) 0.0538(71) 0.0043(59) 0.0471(73) 0.0431(77)
C116 0.0749(79) 0.0623(72) 0.0586(70) 0.0002(56) 0.0246(59) 0.0240(61)
C121 0.0744(79) 0.0496(63) 0.0558(65) -0.0102(51) 0.0260(57) 0.0122(56)
C122 0.0564(81) 0.0799(91) 0.0936(95) -0.0004(73) 0.0164(68) 0.0029(67)
C123 0.090(11) 0.128(13) 0.099(11) 0.0007(96) 0.0295(88) 0.0028(95)
C124 0.115(13) 0.099(12) 0.119(13) -0.041(10) 0.047(11) -0.022(10)
C125 0.176(17) 0.0544(90) 0.166(15) -0.0260(93) 0.099(13) 0.0004(97)
C126 0.102(11) 0.0546(79) 0.134(12) -0.0070(77) 0.0630(93) 0.0173(74)
C131 0.0542(64) 0.0505(61) 0.0616(66) 0.0040(50) 0.0173(51) 0.0304(52)
C132 0.0799(82) 0.0801(80) 0.0499(64) 0.0029(57) 0.0105(57) 0.0488(68)
C133 0.0941(96) 0.109(11) 0.0642(76) 0.0199(70) 0.0229(67) 0.0691(85)
C134 0.124(12) 0.0869(94) 0.0901(98) 0.0269(77) 0.0283(85) 0.0722(90)
C135 0.118(11) 0.0566(73) 0.0900(96) 0.0045(66) 0.0112(82) 0.0456(76)
C136 0.0836(85) 0.0470(63) 0.0724(77) -0.0010(55) 0.0022(63) 0.0327(61)
P2 0.0638(19) 0.0846(22) 0.0388(15) 0.0016(14) 0.0056(13) 0.0411(17)
C211 0.0664(81) 0.122(11) 0.0557(71) -0.0340(70) 0.0056(59) 0.0441(77)
C212 0.0726(86) 0.163(14) 0.0465(67) -0.0100(77) 0.0011(59) 0.0643(92)
C213 0.112(12) 0.269(24) 0.0609(86) -0.049(12) -0.0222(78) 0.131(14)
C214 0.091(14) 0.298(27) 0.281(26) -0.191(22) -0.071(15) 0.105(17)
C215 0.107(15) 0.126(18) 0.406(39) -0.123(22) -0.063(19) 0.043(13)
C216 0.101(13) 0.112(13) 0.212(20) -0.066(13) -0.063(13) 0.043(11)
C221 0.0794(87) 0.149(13) 0.0407(63) -0.0119(70) 0.0017(58) 0.0721(88)
C222 0.157(16) 0.365(30) 0.0645(96) -0.067(14) -0.0276(97) 0.200(19)
C223 0.182(20) 0.486(42) 0.093(13) -0.115(19) -0.026(12) 0.212(25)
C224 0.187(20) 0.373(33) 0.105(13) -0.066(17) 0.008(13) 0.212(23)
C225 0.094(11) 0.163(15) 0.098(11) 0.001(10) 0.0184(86) 0.090(11)
C226 0.063(77) 0.1008(96) 0.0640(73) 0.0064(66) 0.0163(59) 0.0457(72)
C231 0.0454(66) 0.118(10) 0.0615(75) 0.0382(71) 0.0111(55) 0.0318(66)
C232 0.0508(82) 0.221(16) 0.0806(98) 0.077(10) 0.0226(70) 0.0546(92)
C233 0.067(10) 0.222(26) 0.143(13) 0.122(15) 0.0287(90) 0.064(13)
C234 0.072(11) 0.216(17) 0.203(25) 0.159(18) 0.046(13) 0.062(11)
C235 0.103(12) 0.081(11) 0.201(16) 0.059(11) 0.013(11) 0.0370(97)
C236 0.093(10) 0.0710(90) 0.107(10) 0.0366(78) 0.0104(80) 0.0320(77)
CU2 0.0552(8) 0.0451(7) 0.0422(7) 0.0008(5) 0.0096(6) 0.0233(6)
N31 0.0485(51) 0.0640(56) 0.0583(53) -0.0035(43) 0.0067(41) 0.0333(45)
N32 0.0895(75) 0.0601(61) 0.0897(75) -0.0187(54) -0.0046(59) 0.0398(56)
C33 0.090(10) 0.0598(79) 0.150(14) -0.0196(83) 0.0285(94) 0.0320(74)
C34 0.120(12) 0.0731(95) 0.173(15) 0.0456(95) 0.062(11) 0.0686(90)
C35 0.099(11) 0.116(12) 0.107(11) 0.0403(91) 0.0254(87) 0.0764(95)
C36 0.0795(86) 0.0888(89) 0.0648(75) 0.0121(65) 0.0119(63) 0.0523(73)
N41 0.0673(61) 0.0567(56) 0.0585(55) -0.0070(44) 0.0101(45) 0.0199(47)
N42 0.0800(71) 0.0590(60) 0.0791(68) -0.0046(50) 0.0047(55) 0.0243(53)
C43 0.0720(90) 0.0720(88) 0.0991(99) -0.0074(73) 0.0023(73) 0.0237(72)
C44 0.0876(97) 0.0651(83) 0.0884(95) -0.0120(70) 0.0058(75) 0.0027(71)
C45 0.0844(94) 0.0605(77) 0.0898(90) -0.0169(66) 0.0135(72) 0.0199(68)
C46 0.0690(79) 0.0616(74) 0.0706(76) -0.0134(59) 0.0162(61) 0.0194(61)
P3 0.0614(18) 0.0523(16) 0.0436(15) 0.0047(12) 0.0153(13) 0.0265(14)
C311 0.0454(63) 0.0856(81) 0.0496(61) -0.0020(55) 0.0088(48) 0.0371(59)
C312 0.0738(87) 0.0793(90) 0.0732(83) -0.0044(68) 0.0033(66) 0.0168(71)
C313 0.083(11) 0.128(14) 0.113(12) -0.039(10) 0.0049(90) 0.0025(95)
C314 0.118(12) 0.237(21) 0.0642(88) -0.028(11) -0.0184(80) 0.124(14)
C315 0.116(13) 0.151(14) 0.089(10) -0.0027(94) 0.0085(89) 0.097(12)
C316 0.0843(91) 0.107(10) 0.0604(74) 0.0002(68) 0.0009(64) 0.0639(81)
C321 0.0628(73) 0.0575(68) 0.0650(71) 0.0107(55) 0.0284(57) 0.0162(57)
C322 0.149(15) 0.0731(97) 0.143(14) 0.0000(92) 0.092(12) 0.0122(96)
C323 0.131(15) 0.097(13) 0.162(16) -0.000(11) 0.083(13) -0.019(11)
C324 0.167(17) 0.0611(90) 0.153(15) 0.0225(93) 0.084(13) 0.0198(99)
C325 0.204(18) 0.0587(89) 0.135(14) 0.0134(88) 0.067(13) 0.058(11)
C326 0.151(14) 0.0624(87) 0.123(12) 0.0119(81) 0.066(11) 0.0527(93)
C331 0.0735(77) 0.0659(71) 0.0459(60) -0.0005(52) 0.0151(54) 0.0350(61)
C332 0.136(13) 0.155(14) 0.0448(71) -0.0085(79) 0.0006(74) 0.105(11)
C333 0.180(17) 0.205(19) 0.0570(85) -0.013(10) 0.0270(97) 0.132(16)
C334 0.137(14) 0.164(16) 0.090(11) 0.006(10) 0.0451(99) 0.104(13)
C335 0.0746(94) 0.140(13) 0.110(12) -0.0240(97) 0.0113(81) 0.0615(93)
C336 0.0655(82) 0.114(11) 0.0733(83) -0.0205(75) 0.0021(64) 0.0420(77)
P4 0.0517(16) 0.0401(14) 0.0438(14) -0.0004(11) 0.0127(12) 0.0186(12)
C411 0.0761(79) 0.0514(65) 0.0451(60) -0.0074(49) 0.0199(54) 0.0071(57)
C412 0.103(10) 0.0465(73) 0.120(11) -0.0026(71) 0.0644(87) 0.0116(68)
C413 0.204(17) 0.0471(88) 0.149(14) -0.0239(89) 0.113(13) -0.0139(97)
C414 0.143(17) 0.101(13) 0.101(13) -0.043(10) 0.050(12) -0.028(12)
C415 0.0714(99) 0.162(15) 0.100(12) -0.010(10) 0.0074(85) -0.0486(95)
C416 0.0727(94) 0.093(10) 0.0902(96) 0.0144(78) 0.0117(74) 0.0020(77)
C421 0.0649(68) 0.0386(54) 0.0431(54) 0.0006(43) 0.0130(48) 0.0223(50)
C422 0.0574(68) 0.0596(66) 0.0536(63) 0.0001(51) 0.0149(51) 0.0279(55)
C423 0.0710(78) 0.0715(75) 0.0575(69) -0.0003(57) 0.0071(57) 0.0364(63)
C424 0.0830(85) 0.0693(75) 0.0500(64) -0.0002(55) 0.0123(58) 0.0393(66)
C425 0.0900(87) 0.0590(69) 0.0600(70) 0.0021(55) 0.0305(62) 0.0357(64)
C426 0.0702(74) 0.0602(67) 0.0494(63) -0.0022(51) 0.0179(54) 0.0301(58)
C431 0.0423(59) 0.0546(63) 0.0639(67) 0.0082(51) 0.0170(49) 0.0228(50)
C432 0.0701(78) 0.0521(69) 0.0874(86) 0.0006(61) 0.0158(64) 0.0281(60)
C433 0.119(12) 0.0626(78) 0.117(12) 0.0124(76) 0.0363(94) 0.0545(81)
C434 0.123(12) 0.097(11) 0.123(12) 0.0457(92) 0.0419(99) 0.0759(99)
C435 0.106(11) 0.121(12) 0.0844(98) 0.0273(88) 0.0158(83) 0.0728(98)
C436 0.0856(87) 0.0783(82) 0.0574(71) 0.0101(61) 0.0113(62) 0.0462(70)
B1 0.075(11) 0.105(13) 0.092(12) -0.0097(96) 0.0052(86) 0.0481(95)
F11 0.256(14) 0.347(18) 0.1314(88) -0.0057(98) 0.0136(87) 0.249(14)
F12 0.223(12) 0.279(15) 0.0875(69) 0.0325(80) -0.0020(72) 0.153(11)
F13 0.0884(69) 0.326(17) 0.187(11) -0.043(11) -0.0005(67) 0.1228(91)
F14 0.264(17) 0.1088(91) 0.304(19) 0.023(11) -0.036(14) -0.0372(99)
B2 0.105(13) 0.111(14) 0.078(11) -0.0182(97) -0.0321(93) 0.062(11)
F21 0.1737(96) 0.230(12) 0.1277(76) -0.0098(75) 0.0006(67) 0.1637(94)
F22 0.244(14) 0.224(13) 0.233(13) -0.115(11) -0.078(11) 0.182(12)
F23 0.352(20) 0.190(13) 0.138(10) 0.0355(91) -0.072(11) 0.071(13)
F24 0.0998(93) 0.304(20) 0.436(27) -0.172(19) 0.051(12) -0.039(11)

loop_
_atom_site_label
_atom_site_fract_x
_atom_site_fract_y
_atom_site_fract_z
_atom_site_U_iso_or_equiv
_atom_site_occupancy
_atom_site_thermal_displace_type
CU1 0.2484(1) 0.2600(1) 0.6395(1) 0.0451 1.0000 Uani
N11 0.2939(8) 0.1427(6) 0.6588(4) 0.0493 1.0000 Uani
N12 0.2102(12) 0.0665(7) 0.6305(4) 0.0838 1.0000 Uani
C13 0.2335(17) -0.0118(9) 0.6445(7) 0.0983 1.0000 Uani
C14 0.3277(16) -0.0208(10) 0.6855(7) 0.0901 1.0000 Uani
C15 0.4044(14) 0.0563(10) 0.7113(6) 0.0860 1.0000 Uani
C16 0.3816(12) 0.1356(8) 0.6972(4) 0.0633 1.0000 Uani
N21 0.4358(9) 0.3643(6) 0.6644(3) 0.0581 1.0000 Uani
N22 0.5434(9) 0.3423(6) 0.6602(3) 0.0649 1.0000 Uani
C23 0.6623(12) 0.4088(8) 0.6696(5) 0.0741 1.0000 Uani
C24 0.6849(13) 0.4983(9) 0.6815(5) 0.0810 1.0000 Uani
C25 0.5765(13) 0.5208(8) 0.6849(5) 0.0777 1.0000 Uani
C26 0.4526(12) 0.4500(8) 0.6762(5) 0.0683 1.0000 Uani
P1 0.0862(3) 0.2654(2) 0.6804(1) 0.0430 1.0000 Uani
C111 0.1295(10) 0.2805(6) 0.7488(3) 0.0452 1.0000 Uani
C112 0.2516(10) 0.2869(7) 0.7736(4) 0.0503 1.0000 Uani
C113 0.2881(12) 0.2973(8) 0.8256(4) 0.0642 1.0000 Uani
C114 0.1976(13) 0.2996(8) 0.8545(4) 0.0700 1.0000 Uani
C115 0.0692(14) 0.2914(8) 0.8307(4) 0.0651 1.0000 Uani
C116 0.0321(12) 0.2803(8) 0.7785(4) 0.0621 1.0000 Uani
C121 -0.0714(11) 0.1653(7) 0.6718(4) 0.0561 1.0000 Uani
C122 -0.1981(12) 0.1724(9) 0.6594(5) 0.0779 1.0000 Uani
C123 -0.3091(15) 0.0907(11) 0.6527(6) 0.1063 1.0000 Uani
C124 -0.2954(17) 0.0090(11) 0.6589(6) 0.1051 1.0000 Uani
C125 -0.1781(18) 0.0004(10) 0.6723(7) 0.1034 1.0000 Uani
C126 -0.0595(14) 0.0800(8) 0.6777(6) 0.0823 1.0000 Uani
C131 0.0356(10) 0.3625(7) 0.6582(4) 0.0490 1.0000 Uani
C132 -0.0324(12) 0.3622(8) 0.6092(4) 0.0612 1.0000 Uani
C133 -0.0612(13) 0.4384(9) 0.5892(4) 0.0722 1.0000 Uani
C134 -0.0165(14) 0.5173(9) 0.6182(5) 0.0811 1.0000 Uani
C135 0.0526(14) 0.5203(8) 0.6663(5) 0.0786 1.0000 Uani
C136 0.0821(12) 0.4439(7) 0.6871(4) 0.0625 1.0000 Uani
P2 0.2166(3) 0.2719(2) 0.5536(1) 0.0551 1.0000 Uani
C211 0.0484(12) 0.2220(10) 0.5195(4) 0.0690 1.0000 Uani
C212 -0.0205(12) 0.2723(11) 0.4881(4) 0.0744 1.0000 Uani
C213 -0.1537(15) 0.2255(15) 0.4635(5) 0.0923 1.0000 Uani
C214 -0.2194(18) 0.1343(17) 0.4704(9) 0.1443 1.0000 Uani
C215 -0.1479(19) 0.0857(14) 0.5008(12) 0.1578 1.0000 Uani
C216 -0.0176(17) 0.1305(12) 0.5266(8) 0.1209 1.0000 Uani
C221 0.3067(12) 0.2177(10) 0.5223(4) 0.0670 1.0000 Uani
C222 0.2661(18) 0.1890(17) 0.4722(5) 0.1017 1.0000 Uani
C223 0.3442(21) 0.1529(21) 0.4496(6) 0.1241 1.0000 Uani
C224 0.4526(21) 0.1422(19) 0.4760(7) 0.1216 1.0000 Uani
C225 0.4944(14) 0.1680(12) 0.5254(6) 0.0914 1.0000 Uani
C226 0.4206(11) 0.2064(9) 0.5494(4) 0.0673 1.0000 Uani
C231 0.2742(11) 0.3910(9) 0.5312(4) 0.0633 1.0000 Uani
C232 0.3146(12) 0.4178(12) 0.4848(5) 0.0805 1.0000 Uani
C233 0.3552(15) 0.5067(16) 0.4709(6) 0.0988 1.0000 Uani
C234 0.3539(15) 0.5687(13) 0.5026(9) 0.1061 1.0000 Uani
C235 0.3128(16) 0.5499(11) 0.5478(7) 0.1090 1.0000 Uani
C236 0.2701(14) 0.4582(9) 0.5623(5) 0.0830 1.0000 Uani
CU2 0.1552(1) 0.2199(1) 0.1455(1) 0.0452 1.0000 Uani
N31 0.1940(8) 0.0995(6) 0.1597(3) 0.0508 1.0000 Uani
N32 0.1189(10) 0.0319(6) 0.1248(4) 0.0719 1.0000 Uani
C33 0.1324(14) -0.0500(9) 0.1321(6) 0.0857 1.0000 Uani
C34 0.2110(15) -0.0709(9) 0.1734(6) 0.0873 1.0000 Uani
C35 0.2837(14) -0.0017(10) 0.2072(5) 0.0854 1.0000 Uani
C36 0.2702(12) 0.0834(9) 0.1994(4) 0.0684 1.0000 Uani
N41 0.3374(9) 0.3208(6) 0.1769(3) 0.0606 1.0000 Uani
N42 0.4483(10) 0.2997(6) 0.1770(4) 0.0725 1.0000 Uani
C43 0.5664(13) 0.3676(9) 0.1855(5) 0.0812 1.0000 Uani
C44 0.5836(13) 0.4581(9) 0.1936(5) 0.0832 1.0000 Uani
C45 0.4709(13) 0.4785(8) 0.1939(5) 0.0765 1.0000 Uani
C46 0.3507(11) 0.4064(8) 0.1856(4) 0.0654 1.0000 Uani
P3 0.1655(3) 0.2550(2) 0.0624(1) 0.0490 1.0000 Uani
C311 0.0049(10) 0.2226(8) 0.0190(4) 0.0516 1.0000 Uani
C312 -0.0876(12) 0.1370(9) 0.0256(5) 0.0782 1.0000 Uani
C313 -0.2105(15) 0.1080(11) -0.0086(6) 0.1082 1.0000 Uani
C314 -0.2318(15) 0.1696(14) -0.0472(5) 0.0965 1.0000 Uani
C315 -0.1397(15) 0.2518(11) -0.0525(5) 0.0938 1.0000 Uani
C316 -0.0243(13) 0.2782(9) -0.0202(4) 0.0705 1.0000 Uani
C321 0.2435(11) 0.3780(7) 0.0566(4) 0.0590 1.0000 Uani
C322 0.3689(17) 0.4228(10) 0.0479(6) 0.1026 1.0000 Uani
C323 0.4342(18) 0.5181(12) 0.0528(7) 0.1164 1.0000 Uani
C324 0.3603(18) 0.5709(9) 0.0606(7) 0.1076 1.0000 Uani
C325 0.2434(19) 0.5296(9) 0.0720(6) 0.1043 1.0000 Uani
C326 0.1787(16) 0.4355(9) 0.0695(6) 0.0897 1.0000 Uani
C331 0.2638(11) 0.2088(7) 0.0303(4) 0.0563 1.0000 Uani
C332 0.2311(15) 0.1863(11) -0.0199(4) 0.0804 1.0000 Uani
C333 0.3110(19) 0.1529(13) -0.0433(5) 0.0993 1.0000 Uani
C334 0.4223(16) 0.1434(12) -0.0157(6) 0.0966 1.0000 Uani
C335 0.4571(13) 0.1645(11) 0.0348(6) 0.0908 1.0000 Uani
C336 0.3758(12) 0.1955(10) 0.0588(5) 0.0768 1.0000 Uani
P4 -0.0202(3) 0.2234(2) 0.1783(1) 0.0434 1.0000 Uani
C411 -0.1703(11) 0.1192(7) 0.1697(4) 0.0559 1.0000 Uani
C412 -0.1488(13) 0.0366(8) 0.1770(5) 0.0755 1.0000 Uani
C413 -0.2578(18) -0.0453(9) 0.1724(6) 0.0965 1.0000 Uani
C414 -0.3828(19) -0.0452(12) 0.1597(6) 0.1047 1.0000 Uani
C415 -0.4067(14) 0.0311(12) 0.1534(6) 0.1026 1.0000 Uani
C416 -0.3009(13) 0.1182(10) 0.1579(5) 0.0881 1.0000 Uani
C421 0.0097(10) 0.2402(6) 0.2466(3) 0.0456 1.0000 Uani
C422 0.1313(10) 0.2441(7) 0.2743(4) 0.0533 1.0000 Uani
C423 0.1552(11) 0.2513(8) 0.3277(4) 0.0630 1.0000 Uani
C424 0.0541(12) 0.2532(8) 0.3528(4) 0.0617 1.0000 Uani
C425 -0.0654(12) 0.2499(8) 0.3248(4) 0.0609 1.0000 Uani
C426 -0.0906(11) 0.2419(7) 0.2724(4) 0.0551 1.0000 Uani
C431 -0.0789(9) 0.3163(7) 0.1525(4) 0.0494 1.0000 Uani
C432 -0.0333(11) 0.4002(7) 0.1789(5) 0.0655 1.0000 Uani
C433 -0.0668(15) 0.4743(8) 0.1565(6) 0.0821 1.0000 Uani
C434 -0.1451(15) 0.4632(10) 0.1092(6) 0.0905 1.0000 Uani
C435 -0.1904(14) 0.3804(10) 0.0835(5) 0.0890 1.0000 Uani
C436 -0.1557(12) 0.3077(8) 0.1046(4) 0.0669 1.0000 Uani
B1 0.5553(16) 0.2495(12) 0.3174(6) 0.0837 1.0000 Uani
F11 0.5828(13) 0.2053(10) 0.2804(4) 0.1591 1.0000 Uani
F12 0.6018(12) 0.2191(9) 0.3603(4) 0.1549 1.0000 Uani
F13 0.4352(9) 0.2395(10) 0.3074(4) 0.1418 1.0000 Uani
F14 0.6284(16) 0.3359(8) 0.3103(6) 0.2122 1.0000 Uani
B2 0.6664(17) 0.2961(12) 0.8040(6) 0.0861 1.0000 Uani
F21 0.5781(10) 0.3282(8) 0.7830(4) 0.1251 1.0000 Uani
F22 0.6697(13) 0.2304(9) 0.7739(5) 0.1639 1.0000 Uani
F23 0.6356(17) 0.2608(9) 0.8493(5) 0.1998 1.0000 Uani
F24 0.7843(12) 0.3566(12) 0.8148(8) 0.2239 1.0000 Uani
H13 0.1779 -0.0690 0.6238 0.0700 1.0000 Uiso
H14 0.3373 -0.0815 0.6942 0.0700 1.0000 Uiso
H15 0.4759 0.0561 0.7405 0.0700 1.0000 Uiso
H16 0.4369 0.1928 0.7177 0.0700 1.0000 Uiso
H23 0.7403 0.3915 0.6687 0.0700 1.0000 Uiso
H24 0.7798 0.5444 0.6877 0.0700 1.0000 Uiso
H25 0.5859 0.5851 0.6943 0.0700 1.0000 Uiso
H26 0.3676 0.4612 0.6788 0.0700 1.0000 Uiso
H112 0.3215 0.2830 0.7547 0.0700 1.0000 Uiso
H113 0.3802 0.3032 0.8426 0.0700 1.0000 Uiso
H114 0.2232 0.3084 0.8919 0.0700 1.0000 Uiso
H115 0.0017 0.2932 0.8517 0.0700 1.0000 Uiso
H116 -0.0616 0.2722 0.7616 0.0700 1.0000 Uiso
H122 -0.2087 0.2315 0.6556 0.0700 1.0000 Uiso
H123 -0.4044 0.0957 0.6445 0.0700 1.0000 Uiso
H124 -0.3777 -0.0488 0.6534 0.0700 1.0000 Uiso
H125 -0.1696 -0.0623 0.6793 0.0700 1.0000 Uiso
H126 0.0315 0.0755 0.6846 0.0700 1.0000 Uiso
H132 -0.0615 0.3056 0.5888 0.0700 1.0000 Uiso
H133 -0.1045 0.4376 0.5535 0.0700 1.0000 Uiso
H134 -0.0380 0.5725 0.6040 0.0700 1.0000 Uiso
H135 0.0833 0.5780 0.6872 0.0700 1.0000 Uiso
H136 0.1346 0.4468 0.7222 0.0700 1.0000 Uiso
H212 0.0230 0.3405 0.4843 0.0700 1.0000 Uiso
H213 -0.2001 0.2608 0.4392 0.0700 1.0000 Uiso
H214 -0.3091 0.1021 0.4529 0.0700 1.0000 Uiso
H215 -0.1905 0.0180 0.5036 0.0700 1.0000 Uiso
H216 0.0289 0.0957 0.5504 0.0700 1.0000 Uiso
H222 0.1821 0.1945 0.4523 0.0700 1.0000 Uiso
H223 0.3140 0.1309 0.4136 0.0700 1.0000 Uiso
H224 0.5056 0.1160 0.4592 0.0700 1.0000 Uiso
H225 0.5760 0.1596 0.5439 0.0700 1.0000 Uiso
H226 0.4480 0.2247 0.5863 0.0700 1.0000 Uiso
H232 0.3142 0.3678 0.4615 0.0700 1.0000 Uiso
H233 0.3845 0.5262 0.4355 0.0700 1.0000 Uiso
H234 0.3870 0.6395 0.4923 0.0700 1.0000 Uiso
H235 0.3126 0.5996 0.5717 0.0700 1.0000 Uiso
H236 0.2388 0.4403 0.5956 0.0700 1.0000 Uiso
H33 0.0833 -0.0979 0.1058 0.0700 1.0000 Uiso
H34 0.2145 -0.1338 0.1774 0.0700 1.0000 Uiso
H35 0.3434 -0.0135 0.2376 0.0700 1.0000 Uiso
H36 0.3175 0.1338 0.2251 0.0700 1.0000 Uiso
H43 0.6481 0.3510 0.1856 0.0700 1.0000 Uiso
H44 0.6766 0.5067 0.1989 0.0700 1.0000 Uiso
H45 0.4788 0.5436 0.2006 0.0700 1.0000 Uiso
H46 0.2655 0.4169 0.1855 0.0700 1.0000 Uiso
H312 -0.0661 0.0959 0.0530 0.0700 1.0000 Uiso
H313 -0.2795 0.0450 -0.0064 0.0700 1.0000 Uiso
H314 -0.3208 0.1519 -0.0705 0.0700 1.0000 Uiso
H315 -0.1540 0.2947 -0.0813 0.0700 1.0000 Uiso
H316 0.0399 0.3381 -0.0244 0.0700 1.0000 Uiso
H322 0.4195 0.3858 0.0381 0.0700 1.0000 Uiso
H323 0.5324 0.5478 0.0512 0.0700 1.0000 Uiso
H324 0.3956 0.6391 0.0577 0.0700 1.0000 Uiso
H325 0.1964 0.5678 0.0826 0.0700 1.0000 Uiso
H326 0.0829 0.4074 0.0769 0.0700 1.0000 Uiso
H332 0.1452 0.1891 -0.0384 0.0700 1.0000 Uiso
H333 0.2868 0.1385 -0.0810 0.0700 1.0000 Uiso
H334 0.4800 0.1200 -0.0316 0.0700 1.0000 Uiso
H335 0.5407 0.1579 0.0551 0.0700 1.0000 Uiso
H336 0.3986 0.2086 0.0968 0.0700 1.0000 Uiso
H412 -0.0558 0.0396 0.1845 0.0700 1.0000 Uiso
H413 -0.2372 -0.1048 0.1802 0.0700 1.0000 Uiso
H414 -0.4607 -0.1086 0.1552 0.0700 1.0000 Uiso
H415 -0.5057 0.0325 0.1467 0.0700 1.0000 Uiso
H416 -0.3230 0.1719 0.1511 0.0700 1.0000 Uiso
H422 0.2097 0.2438 0.2611 0.0700 1.0000 Uiso
H423 0.2433 0.2529 0.3459 0.0700 1.0000 Uiso
H424 0.0696 0.2584 0.3906 0.0700 1.0000 Uiso
H425 -0.1402 0.2524 0.3417 0.0700 1.0000 Uiso
H426 -0.1744 0.2395 0.2532 0.0700 1.0000 Uiso
H432 0.0239 0.4076 0.2135 0.0700 1.0000 Uiso
H433 -0.0376 0.5337 0.1750 0.0700 1.0000 Uiso
H434 -0.1673 0.5164 0.0932 0.0700 1.0000 Uiso
H435 -0.2484 0.3722 0.0492 0.0700 1.0000 Uiso
H436 -0.1810 0.2508 0.0857 0.0700 1.0000 Uiso

loop_
_atom_type_symbol
_atom_type_scat_dispersion_real
_atom_type_scat_dispersion_imag
_atom_type_scat_Cromer_Mann_a1
_atom_type_scat_Cromer_Mann_b1
_atom_type_scat_Cromer_Mann_a2
_atom_type_scat_Cromer_Mann_b2
_atom_type_scat_Cromer_Mann_a3
_atom_type_scat_Cromer_Mann_b3
_atom_type_scat_Cromer_Mann_a4
_atom_type_scat_Cromer_Mann_b4
_atom_type_scat_Cromer_Mann_c
_atom_type_scat_source
'Cu  ' 0.2630 1.2660 13.3380 3.5828 7.1676 0.2470 5.6158 11.3966 1.6735 64.8126 1.1910 International_Tables_Vol_IV_Table_2.2B
'P   ' 0.0900 0.0950 6.4345 1.9067 4.1791 27.1570 1.7800 0.5260 1.4908 68.1645 1.1149 International_Tables_Vol_IV_Table_2.2B
'C   ' 0.0020 0.0020 2.3100 20.8439 1.0200 10.2075 1.5886 0.5687 0.8650 51.6512 0.2156 International_Tables_Vol_IV_Table_2.2B
'H   ' 0.0000 0.0000 0.4930 10.5109 0.3229 26.1257 0.1402 3.1424 0.0408 57.7997 0.0030 International_Tables_Vol_IV_Table_2.2B
'N   ' 0.0040 0.0030 12.2126 0.0057 3.1322 9.8933 2.0125 28.9975 1.1663 0.5826 -11.5290 International_Tables_Vol_IV_Table_2.2B
'B   ' 0.0000 0.0010 2.0545 23.2185 1.3326 1.0210 1.0979 60.3498 0.7068 0.1403 -0.1932 International_Tables_Vol_IV_Table_2.2B
'F   ' 0.0140 0.0100 3.5392 10.2825 2.6412 4.2944 1.5170 0.2615 1.0243 26.1476 0.2776 International_Tables_Vol_IV_Table_2.2B

loop_
_geom_angle_atom_site_label_1
_geom_angle_atom_site_label_2
_geom_angle_atom_site_label_3
_geom_angle
_geom_angle_publ_flag
P1 CU1 N11 115.0(2) yes
N11 CU1 N21 101.1(3) yes
N11 CU1 P1 110.7(2) yes
N21 CU1 P1 112.6(2) yes
N11 CU1 P2 108.4(2) yes
N21 CU1 P2 104.2(3) yes
P1 CU1 P2 118.3(1) yes
CU1 N11 N12 113.5(6) yes
CU1 N11 C16 125.4(2) yes
N12 N11 C16 120.7(9) yes
N11 N12 C13 114(1) yes
N12 C13 C14 126(1) yes
C13 C14 C15 116(1) yes
C14 C15 C16 118(1) yes
N11 C16 C15 125(1) yes
CU1 N21 N22 114.6(6) yes
CU1 N21 C26 125.0(7) yes
N22 N21 C26 119.7(9) yes
N21 N22 C23 116.9(9) yes
N22 C23 C24 126(1) yes
C23 C24 C25 117(1) yes
C24 C25 C26 116(1) yes
N21 C26 C25 124(1) yes
CU1 P1 C111 116.7(3) yes
CU1 P1 C121 116.6(3) yes
C111 P1 C121 103.2(5) yes
CU1 P1 C131 110.0(3) yes
C111 P1 C131 104.4(4) yes
C121 P1 C131 104.4(5) yes
P1 C111 C112 121.1(7) yes
P1 C111 C116 121.1(8) yes
C112 C111 C116 117.6(9) yes
C111 C112 C113 123(1) yes
C112 C113 C114 120(1) yes
C113 C114 C115 119(1) yes
C114 C115 C116 121(1) yes
C111 C116 C115 119(1) yes
P1 C121 C122 123.6(9) yes
P1 C121 C126 116.5(9) yes
C122 C121 C126 120(1) yes
C121 C122 C123 118(1) yes
C122 C123 C124 122(1) yes
C123 C124 C125 122(1) yes
C124 C125 C126 120(1) yes
C121 C126 C125 119(1) yes
P1 C131 C132 119.9(8) yes
P1 C131 C136 120.7(8) yes
C132 C131 C136 118.6(9) yes
C131 C132 C133 122(1) yes
C132 C133 C134 119(1) yes
C133 C134 C135 121(1) yes
C134 C135 C136 121(1) yes
C131 C136 C135 119(1) yes
CU1 P2 C211 117.6(4) yes
CU1 P2 C221 114.5(4) yes
C211 P2 C221 101.8(5) yes
CU1 P2 C231 113.7(4) yes
C211 P2 C231 104.2(6) yes
C221 P2 C231 103.2(6) yes
P2 C211 C212 124(1) yes
P2 C211 C216 117(1) yes
C212 C211 C216 119(1) yes
C211 C212 C213 119(1) yes
C212 C213 C214 122(1) yes
C213 C214 C215 118(1) yes
C214 C215 C216 121(2) yes
C211 C216 C215 120(2) yes
P2 C221 C222 122.4(9) yes
P2 C221 C226 118.8(8) yes
C222 C221 C226 119(1) yes
C221 C222 C223 119(1) yes
C222 C223 C224 121(1) yes
C223 C224 C225 121(1) yes
C224 C225 C226 120(1) yes
C221 C226 C225 120(1) yes
P2 C231 C232 125(1) yes
P2 C231 C236 116.9(8) yes
C232 C231 C236 118(1) yes
C231 C232 C233 122(1) yes
C232 C233 C234 118(1) yes
C233 C234 C235 125(2) yes
C234 C235 C236 117(2) yes
C231 C236 C235 120(1) yes
N31 CU2 N41 102.8(3) yes
N31 CU2 P3 107.7(2) yes
N41 CU2 P3 97.6(3) yes
N31 CU2 P4 113.8(2) yes
N41 CU2 P4 113.0(3) yes
P3 CU2 P4 119.6(1) yes
CU2 N31 N32 112.7(6) yes
CU2 N31 C36 125.6(8) yes
N32 N31 C36 121.3(9) yes
N31 N32 C33 117(1) yes
N32 C33 C34 124(1) yes
C33 C34 C35 117(1) yes
C34 C35 C36 119(1) yes
N31 C36 C35 122(1) yes
CU2 N41 N42 115.4(6) yes
CU2 N41 C46 123.6(8) yes
N42 N41 C46 119.3(9) yes
N41 N42 C43 117.7(9) yes
N42 C43 C44 124(1) yes
C43 C44 C45 117(1) yes
C44 C45 C46 117(1) yes
N41 C46 C45 125(1) yes
CU2 P3 C311 116.1(4) yes
CU2 P3 C321 109.2(4) yes
C311 P3 C321 105.9(5) yes
CU2 P3 C331 118.3(3) yes
C311 P3 C331 102.5(2) yes
C321 P3 C331 103.6(5) yes
P3 C311 C312 116.6(8) yes
P3 C311 C316 123.3(9) yes
C312 C311 C316 120(1) yes
C311 C312 C313 118(1) yes
C312 C313 C314 118(1) yes
C313 C314 C315 122(1) yes
C314 C315 C316 119(1) yes
C311 C316 C315 122(1) yes
P3 C321 C322 126(1) yes
P3 C321 C326 118.9(9) yes
C322 C321 C326 114(1) yes
C321 C322 C323 124(1) yes
C322 C323 C324 118(1) yes
C323 C324 C325 118(1) yes
C324 C325 C326 124(1) yes
C321 C326 C325 120(1) yes
P3 C331 C332 122.8(9) yes
P3 C331 C336 118.1(8) yes
C332 C331 C336 119(1) yes
C331 C332 C333 121(1) yes
C332 C333 C334 120(1) yes
C333 C334 C335 121(1) yes
C334 C335 C336 120(1) yes
C331 C336 C335 120(1) yes
CU2 P4 C411 116.4(4) yes
CU2 P4 C421 115.7(3) yes
C411 P4 C421 101.3(4) yes
CU2 P4 C431 112.9(3) yes
C411 P4 C431 104.9(5) yes
C421 P4 C431 104.2(4) yes
P4 C411 C412 116.1(9) yes
P4 C411 C416 124.8(9) yes
C412 C411 C416 119(1) yes
C411 C412 C413 119(1) yes
C412 C413 C414 121(1) yes
C413 C414 C415 121(1) yes
C414 C415 C416 122(1) yes
C411 C416 C415 118(1) yes
P4 C421 C422 119.0(7) yes
P4 C421 C426 122.1(8) yes
C422 C421 C426 118.7(9) yes
C421 C422 C423 120.6(9) yes
C422 C423 C424 120(1) yes
C423 C424 C425 119(1) yes
C424 C425 C426 122(1) yes
C421 C426 C425 120(1) yes
P4 C431 C432 119.7(8) yes
P4 C431 C436 120.2(8) yes
C432 C431 C436 120(1) yes
C431 C432 C433 120(1) yes
C432 C433 C434 119(1) yes
C433 C434 C435 121(1) yes
C434 C435 C436 120(1) yes
C431 C436 C435 120(1) yes
F11 B1 F12 106(1) yes
F11 B1 F13 108(1) yes
F12 B1 F13 119(2) yes
F11 B1 F14 102(2) yes
F12 B1 F14 111(2) yes
F13 B1 F14 110(2) yes
F21 B2 F22 110(1) yes
F21 B2 F23 108(2) yes
F22 B2 F23 111(2) yes
F21 B2 F24 114(2) yes
F22 B2 F24 109(2) yes
F23 B2 F24 105(2) yes

loop_
_geom_bond_atom_site_label_1
_geom_bond_atom_site_label_2
_geom_bond_distance
_geom_bond_publ_flag
CU1 N11 2.066(8) yes
CU1 N21 2.112(8) yes
CU1 P1 2.255(3) yes
CU1 P2 2.268(3) yes
N11 N12 1.37(1) yes
N11 C16 1.29(1) yes
N12 C13 1.35(2) yes
C13 C14 1.39(2) yes
C14 C15 1.33(2) yes
C15 C16 1.36(2) yes
N21 N22 1.35(1) yes
N21 C26 1.33(1) yes
N22 C23 1.32(2) yes
C23 C24 1.37(2) yes
C24 C25 1.36(2) yes
C25 C26 1.39(2) yes
P1 C111 1.813(9) yes
P1 C121 1.838(11) yes
P1 C131 1.816(9) yes
C111 C112 1.34(1) yes
C111 C116 1.43(1) yes
C112 C113 1.38(1) yes
C113 C114 1.36(2) yes
C114 C115 1.38(2) yes
C115 C116 1.38(2) yes
C121 C122 1.39(2) yes
C121 C126 1.37(2) yes
C122 C123 1.39(2) yes
C123 C124 1.33(3) yes
C124 C125 1.31(3) yes
C125 C126 1.42(2) yes
C131 C132 1.38(1) yes
C131 C136 1.40(1) yes
C132 C133 1.38(2) yes
C133 C134 1.37(2) yes
C134 C135 1.36(2) yes
C135 C136 1.40(2) yes
P2 C211 1.79(1) yes
P2 C221 1.82(1) yes
P2 C231 1.83(1) yes
C211 C212 1.41(2) yes
C211 C216 1.36(2) yes
C212 C213 1.41(2) yes
C213 C214 1.36(3) yes
C214 C215 1.40(3) yes
C215 C216 1.40(2) yes
C221 C222 1.38(2) yes
C221 C226 1.38(2) yes
C222 C223 1.40(2) yes
C223 C224 1.31(2) yes
C224 C225 1.35(2) yes
C225 C226 1.40(1) yes
C231 C232 1.38(2) yes
C231 C236 1.39(2) yes
C232 C233 1.34(2) yes
C233 C234 1.32(3) yes
C234 C235 1.34(3) yes
C235 C236 1.39(2) yes
CU2 N31 2.059(8) yes
CU2 N41 2.094(9) yes
CU2 P3 2.271(3) yes
CU2 P4 2.248(3) yes
N31 N32 1.36(1) yes
N31 C36 1.29(1) yes
N32 C33 1.33(2) yes
C33 C34 1.37(2) yes
C34 C35 1.36(2) yes
C35 C36 1.38(2) yes
N41 N42 1.35(1) yes
N41 C46 1.31(1) yes
N42 C43 1.32(2) yes
C43 C44 1.37(2) yes
C44 C45 1.37(2) yes
C45 C46 1.37(2) yes
P3 C311 1.83(1) yes
P3 C321 1.80(1) yes
P3 C331 1.82(1) yes
C311 C312 1.37(2) yes
C311 C316 1.39(2) yes
C312 C313 1.41(2) yes
C313 C314 1.41(2) yes
C314 C315 1.33(2) yes
C315 C316 1.33(2) yes
C321 C322 1.34(2) yes
C321 C326 1.41(2) yes
C322 C323 1.40(2) yes
C323 C324 1.38(3) yes
C324 C325 1.28(2) yes
C325 C326 1.38(2) yes
C331 C332 1.36(2) yes
C331 C336 1.39(2) yes
C332 C333 1.40(2) yes
C333 C334 1.35(2) yes
C334 C335 1.36(2) yes
C335 C336 1.40(2) yes
P4 C411 1.83(1) yes
P4 C421 1.812(9) yes
P4 C431 1.83(1) yes
C411 C412 1.38(2) yes
C411 C416 1.39(1) yes
C412 C413 1.38(2) yes
C413 C414 1.33(3) yes
C414 C415 1.30(3) yes
C415 C416 1.42(2) yes
C421 C422 1.37(1) yes
C421 C426 1.39(1) yes
C422 C423 1.41(2) yes
C423 C424 1.39(2) yes
C424 C425 1.36(2) yes
C425 C426 1.38(2) yes
C431 C432 1.40(2) yes
C431 C436 1.38(2) yes
C432 C433 1.40(2) yes
C433 C434 1.37(2) yes
C434 C435 1.37(2) yes
C435 C436 1.37(2) yes
B1 F11 1.37(2) yes
B1 F12 1.30(2) yes
B1 F13 1.23(2) yes
B1 F14 1.31(2) yes
B2 F21 1.26(2) yes
B2 F22 1.35(2) yes
B2 F23 1.35(2) yes
B2 F24 1.28(2) yes
